data_7001951
loop_
_publ_author_name
'Raynal, Matthieu'
'Liu, Xianghao'
'Pattacini, Roberto'
'Vall\'ee, Christophe'
'Olivier-Bourbigou, H\'el\`ene'
'Braunstein, Pierre'

_publ_section_title
;
 Unprecedented cubane-type silver cluster with a novel phosphinite
 functionalized N-heterocyclic carbene ligand
;
_journal_issue 35
_journal_name_full 'Dalton Transactions'
_journal_page_first 7288
_journal_paper_doi 10.1039/b911439d
_journal_year 2009
_chemical_formula_moiety 'C21 H34 N2 O P, C4 H8 O, I'
_chemical_formula_sum 'C25 H42 I N2 O2 P'
_chemical_formula_weight 560.48
_space_group_IT_number 15
_symmetry_cell_setting monoclinic
_symmetry_Int_Tables_number 15
_symmetry_space_group_name_Hall '-C 2yc'
_symmetry_space_group_name_H-M 'C 1 2/c 1'
_atom_sites_solution_hydrogens geom
_atom_sites_solution_primary direct
_atom_sites_solution_secondary difmap
_audit_creation_method SHELXL-97
_cell_angle_alpha 90.00
_cell_angle_beta 112.949(3)
_cell_angle_gamma 90.00
_cell_formula_units_Z 8
_cell_length_a 30.511(2)
_cell_length_b 12.0084(10)
_cell_length_c 16.9043(7)
_cell_measurement_reflns_used 9255
_cell_measurement_temperature 173(2)
_cell_measurement_theta_max 30.034
_cell_measurement_theta_min 0.998
_cell_volume 5703.3(7)
_computing_cell_refinement 'Denzo (Nonius B.V., 1998)'
_computing_data_collection 'Collect (Nonius B.V., 1998)'
_computing_data_reduction 'Denzo (Nonius B.V., 1998)'
_computing_molecular_graphics 'PLATON 98 (Spek, 1998)'
_computing_publication_material 'SHELXL-97 (Sheldrick, 1997)'
_computing_structure_refinement 'SHELXL-97 (Sheldrick, 1997)'
_computing_structure_solution 'SHELXS-97 (Sheldrick, 1997)'
_diffrn_ambient_temperature 173(2)
_diffrn_detector_area_resol_mean 9
_diffrn_measured_fraction_theta_full 1.000
_diffrn_measured_fraction_theta_max 1.000
_diffrn_measurement_device_type KappaCCD
_diffrn_measurement_method 'phi and omega scans'
_diffrn_radiation_monochromator graphite
_diffrn_radiation_probe x-ray
_diffrn_radiation_type MoK\a
_diffrn_radiation_wavelength 0.71073
_diffrn_reflns_av_R_equivalents 0.0860
_diffrn_reflns_av_sigmaI/netI 0.1047
_diffrn_reflns_limit_h_max 37
_diffrn_reflns_limit_h_min -33
_diffrn_reflns_limit_k_max 13
_diffrn_reflns_limit_k_min -14
_diffrn_reflns_limit_l_max 20
_diffrn_reflns_limit_l_min -20
_diffrn_reflns_number 17320
_diffrn_reflns_theta_full 25.99
_diffrn_reflns_theta_max 25.99
_diffrn_reflns_theta_min 1.45
_diffrn_source 'fine-focus sealed tube'
_exptl_absorpt_coefficient_mu 1.200
_exptl_absorpt_correction_T_max 0.790
_exptl_absorpt_correction_T_min 0.753
_exptl_absorpt_correction_type multi-scan
_exptl_absorpt_process_details 'MULscanABS in PLATON (Spek, 2003)'
_exptl_crystal_colour colorless
_exptl_crystal_density_diffrn 1.305
_exptl_crystal_density_method 'not measured'
_exptl_crystal_description block
_exptl_crystal_F_000 2320
_exptl_crystal_size_max 0.25
_exptl_crystal_size_mid 0.25
_exptl_crystal_size_min 0.20
_refine_diff_density_max 0.918
_refine_diff_density_min -0.961
_refine_diff_density_rms 0.151
_refine_ls_extinction_method none
_refine_ls_goodness_of_fit_ref 1.036
_refine_ls_hydrogen_treatment constr
_refine_ls_matrix_type full
_refine_ls_number_parameters 273
_refine_ls_number_reflns 5606
_refine_ls_number_restraints 10
_refine_ls_restrained_S_all 1.036
_refine_ls_R_factor_all 0.1356
_refine_ls_R_factor_gt 0.0575
_refine_ls_shift/su_max 0.002
_refine_ls_shift/su_mean 0.000
_refine_ls_structure_factor_coef Fsqd
_refine_ls_weighting_details 'calc w=1/[\s^2^(Fo^2^)+(0.0700P)^2^+0.0000P] where P=(Fo^2^+2Fc^2^)/3'
_refine_ls_weighting_scheme calc
_refine_ls_wR_factor_gt 0.1321
_refine_ls_wR_factor_ref 0.1629
_reflns_number_gt 2800
_reflns_number_total 5606
_reflns_threshold_expression >2sigma(I)
_cod_data_source_file b911439d.txt
_cod_data_source_block Compound3_THF
_cod_original_sg_symbol_H-M 'C 2/c'
_cod_database_code 7001951

loop_
_symmetry_equiv_pos_as_xyz
'x, y, z'
'-x, y, -z+1/2'
'x+1/2, y+1/2, z'
'-x+1/2, y+1/2, -z+1/2'
'-x, -y, -z'
'x, -y, z-1/2'
'-x+1/2, -y+1/2, -z'
'x+1/2, -y+1/2, z-1/2'

loop_
_atom_site_label
_atom_site_type_symbol
_atom_site_fract_x
_atom_site_fract_y
_atom_site_fract_z
_atom_site_U_iso_or_equiv
_atom_site_adp_type
_atom_site_occupancy
_atom_site_symmetry_multiplicity
_atom_site_calc_flag
_atom_site_refinement_flags
_atom_site_disorder_assembly
_atom_site_disorder_group
C1 C 0.8681(2) 0.2106(5) 0.6677(3) 0.0422(16) Uani 1 1 d . . .
H1 H 0.8535 0.2305 0.7060 0.051 Uiso 1 1 calc R . .
C2 C 0.9006(2) 0.2812(6) 0.6553(4) 0.0478(17) Uani 1 1 d . . .
C3 C 0.9220(2) 0.2537(7) 0.5996(4) 0.0601(19) Uani 1 1 d . . .
H3 H 0.9442 0.3030 0.5912 0.072 Uiso 1 1 calc R . .
C4 C 0.9107(2) 0.1539(7) 0.5562(5) 0.068(2) Uani 1 1 d . . .
H4 H 0.9252 0.1346 0.5174 0.082 Uiso 1 1 calc R . .
C5 C 0.8782(2) 0.0800(6) 0.5686(4) 0.0555(18) Uani 1 1 d . . .
H5 H 0.8709 0.0105 0.5395 0.067 Uiso 1 1 calc R . .
C6 C 0.8572(2) 0.1110(6) 0.6240(3) 0.0443(16) Uani 1 1 d . . .
C7 C 0.8108(2) 0.0374(6) 0.7042(3) 0.0444(16) Uani 1 1 d . . .
H7 H 0.8236 0.0848 0.7528 0.053 Uiso 1 1 calc R . .
C8 C 0.7962(2) -0.0422(5) 0.5802(3) 0.0461(16) Uani 1 1 d . . .
H8 H 0.7971 -0.0603 0.5261 0.055 Uiso 1 1 calc R . .
C9 C 0.7684(2) -0.0902(5) 0.6150(3) 0.0465(16) Uani 1 1 d . . .
H9 H 0.7462 -0.1485 0.5904 0.056 Uiso 1 1 calc R . .
C10 C 0.7568(2) -0.0679(6) 0.7559(3) 0.0492(17) Uani 1 1 d . . .
H10A H 0.7230 -0.0885 0.7253 0.059 Uiso 1 1 calc R . .
H10B H 0.7584 -0.0024 0.7925 0.059 Uiso 1 1 calc R . .
C11 C 0.7838(2) -0.1645(5) 0.8116(4) 0.0509(18) Uani 1 1 d . . .
H11A H 0.8179 -0.1446 0.8405 0.061 Uiso 1 1 calc R . .
H11B H 0.7814 -0.2304 0.7749 0.061 Uiso 1 1 calc R . .
C12 C 0.7639(2) -0.1931(6) 0.8788(4) 0.0578(19) Uani 1 1 d . . .
H12A H 0.7293 -0.2070 0.8498 0.069 Uiso 1 1 calc R . .
H12B H 0.7685 -0.1287 0.9178 0.069 Uiso 1 1 calc R . .
C13 C 0.7879(2) -0.2954(5) 0.9315(4) 0.060(2) Uani 1 1 d . . .
H13A H 0.7851 -0.3583 0.8929 0.090 Uiso 1 1 calc R . .
H13B H 0.7723 -0.3142 0.9707 0.090 Uiso 1 1 calc R . .
H13C H 0.8216 -0.2793 0.9648 0.090 Uiso 1 1 calc R . .
C14 C 0.9270(2) 0.4733(7) 0.8472(4) 0.065(2) Uani 1 1 d . . .
C15 C 0.9718(2) 0.5306(7) 0.8532(4) 0.088(3) Uani 1 1 d . . .
H15A H 0.9655 0.6102 0.8413 0.132 Uiso 1 1 calc R . .
H15B H 0.9829 0.4982 0.8111 0.132 Uiso 1 1 calc R . .
H15C H 0.9963 0.5208 0.9111 0.132 Uiso 1 1 calc R . .
C16 C 0.9042(3) 0.5283(9) 0.9003(5) 0.118(4) Uani 1 1 d . . .
H16A H 0.9271 0.5329 0.9600 0.177 Uiso 1 1 calc R . .
H16B H 0.8765 0.4847 0.8976 0.177 Uiso 1 1 calc R . .
H16C H 0.8940 0.6034 0.8782 0.177 Uiso 1 1 calc R . .
C17 C 0.9404(3) 0.3551(8) 0.8812(5) 0.102(3) Uani 1 1 d . . .
H17A H 0.9618 0.3580 0.9420 0.154 Uiso 1 1 calc R . .
H17B H 0.9564 0.3176 0.8484 0.154 Uiso 1 1 calc R . .
H17C H 0.9115 0.3138 0.8750 0.154 Uiso 1 1 calc R . .
C18 C 0.8730(2) 0.5792(6) 0.6701(4) 0.0545(18) Uani 1 1 d . . .
C19 C 0.9150(2) 0.6239(7) 0.6563(4) 0.073(2) Uani 1 1 d . . .
H19A H 0.9050 0.6856 0.6152 0.110 Uiso 1 1 calc R . .
H19B H 0.9290 0.5648 0.6337 0.110 Uiso 1 1 calc R . .
H19C H 0.9387 0.6508 0.7110 0.110 Uiso 1 1 calc R . .
C20 C 0.8515(4) 0.6675(7) 0.7098(7) 0.122(4) Uani 1 1 d . . .
H20A H 0.8760 0.6940 0.7638 0.182 Uiso 1 1 calc R . .
H20B H 0.8251 0.6348 0.7211 0.182 Uiso 1 1 calc R . .
H20C H 0.8398 0.7301 0.6699 0.182 Uiso 1 1 calc R . .
C21 C 0.8358(3) 0.5440(7) 0.5823(4) 0.101(3) Uani 1 1 d . . .
H21A H 0.8258 0.6092 0.5446 0.152 Uiso 1 1 calc R . .
H21B H 0.8081 0.5119 0.5898 0.152 Uiso 1 1 calc R . .
H21C H 0.8497 0.4884 0.5565 0.152 Uiso 1 1 calc R . .
N1 N 0.82325(16) 0.0379(4) 0.6362(3) 0.0423(13) Uani 1 1 d . . .
N2 N 0.77786(16) -0.0397(4) 0.6929(3) 0.0412(12) Uani 1 1 d . . .
O1 O 0.91423(14) 0.3824(4) 0.6953(2) 0.0524(11) Uani 1 1 d . . .
P1 P 0.88028(5) 0.45198(16) 0.73608(9) 0.0467(5) Uani 1 1 d . . .
I1 I 0.827059(16) 0.18534(4) 0.90422(2) 0.0597(2) Uani 1 1 d . . .
O2A O 0.9415(6) 0.1632(16) 0.3807(12) 0.157(3) Uiso 0.50 1 d PD A 1
C22A C 0.9937(7) 0.1849(19) 0.412(2) 0.157(3) Uiso 0.50 1 d PD A 1
H22A H 1.0018 0.2398 0.3762 0.188 Uiso 0.50 1 calc PR A 1
H22B H 1.0077 0.2079 0.4732 0.188 Uiso 0.50 1 calc PR A 1
C25A C 0.9293(9) 0.0571(19) 0.3308(17) 0.157(3) Uiso 0.50 1 d PD A 1
H25A H 0.9210 0.0728 0.2692 0.188 Uiso 0.50 1 calc PR A 1
H25B H 0.9012 0.0225 0.3367 0.188 Uiso 0.50 1 calc PR A 1
C23B C 1.0028(9) 0.099(2) 0.3271(14) 0.157(3) Uiso 0.50 1 d PD B 2
H23A H 1.0337 0.0701 0.3302 0.188 Uiso 0.50 1 calc PR B 2
H23B H 0.9919 0.1571 0.2817 0.188 Uiso 0.50 1 calc PR B 2
C24A C 0.9707(8) -0.0218(18) 0.3632(16) 0.157(3) Uiso 0.50 1 d PD A 1
H24A H 0.9751 -0.0642 0.3166 0.188 Uiso 0.50 1 calc PR A 1
H24B H 0.9692 -0.0731 0.4080 0.188 Uiso 0.50 1 calc PR A 1
C23A C 1.0068(9) 0.0695(18) 0.3990(16) 0.157(3) Uiso 0.50 1 d PD A 1
H23C H 1.0296 0.0430 0.4555 0.188 Uiso 0.50 1 calc PR A 1
H23D H 1.0246 0.0746 0.3611 0.188 Uiso 0.50 1 calc PR A 1
O2B O 0.9611(6) 0.1233(17) 0.4146(11) 0.157(3) Uiso 0.50 1 d PD B 2
C24B C 0.9667(8) 0.006(2) 0.3063(16) 0.157(3) Uiso 0.50 1 d PD B 2
H24C H 0.9489 -0.0003 0.2435 0.188 Uiso 0.50 1 calc PR B 2
H24D H 0.9826 -0.0656 0.3287 0.188 Uiso 0.50 1 calc PR B 2
C22B C 1.0080(8) 0.148(2) 0.4114(17) 0.157(3) Uiso 0.50 1 d PD B 2
H22C H 1.0342 0.1122 0.4595 0.188 Uiso 0.50 1 calc PR B 2
H22D H 1.0139 0.2294 0.4130 0.188 Uiso 0.50 1 calc PR B 2
C25B C 0.9337(9) 0.037(2) 0.3495(17) 0.157(3) Uiso 0.50 1 d PD B 2
H25C H 0.9263 -0.0281 0.3777 0.188 Uiso 0.50 1 calc PR B 2
H25D H 0.9036 0.0688 0.3076 0.188 Uiso 0.50 1 calc PR B 2

loop_
_atom_site_aniso_label
_atom_site_aniso_U_11
_atom_site_aniso_U_22
_atom_site_aniso_U_33
_atom_site_aniso_U_23
_atom_site_aniso_U_13
_atom_site_aniso_U_12
C1 0.040(3) 0.051(5) 0.039(3) 0.001(3) 0.019(3) 0.004(3)
C2 0.043(4) 0.057(5) 0.046(3) -0.003(3) 0.020(3) -0.002(4)
C3 0.064(5) 0.062(6) 0.063(4) -0.007(4) 0.035(4) -0.017(4)
C4 0.071(5) 0.082(7) 0.076(5) -0.009(4) 0.055(4) -0.008(5)
C5 0.063(4) 0.051(5) 0.058(4) -0.012(3) 0.030(3) -0.004(4)
C6 0.048(4) 0.044(5) 0.044(3) -0.004(3) 0.021(3) -0.004(3)
C7 0.051(4) 0.043(4) 0.039(3) -0.004(3) 0.016(3) 0.001(4)
C8 0.059(4) 0.043(4) 0.038(3) -0.003(3) 0.021(3) 0.000(4)
C9 0.059(4) 0.036(4) 0.039(3) 0.001(3) 0.013(3) -0.003(3)
C10 0.054(4) 0.049(5) 0.052(3) 0.006(3) 0.029(3) 0.004(4)
C11 0.060(4) 0.048(5) 0.047(3) -0.001(3) 0.024(3) -0.001(4)
C12 0.057(4) 0.069(6) 0.053(4) 0.008(4) 0.028(3) -0.007(4)
C13 0.077(5) 0.054(5) 0.051(4) 0.004(4) 0.027(3) -0.006(4)
C14 0.065(5) 0.078(6) 0.052(4) -0.007(4) 0.023(3) -0.014(5)
C15 0.064(5) 0.112(8) 0.061(4) 0.006(5) -0.004(4) -0.039(5)
C16 0.110(7) 0.177(12) 0.062(5) -0.042(6) 0.028(5) 0.001(7)
C17 0.087(6) 0.131(10) 0.065(5) 0.023(6) 0.003(4) -0.024(6)
C18 0.049(4) 0.042(5) 0.069(4) 0.006(4) 0.020(3) 0.004(4)
C19 0.071(5) 0.066(6) 0.077(5) 0.015(4) 0.023(4) -0.010(5)
C20 0.148(9) 0.060(7) 0.187(10) 0.029(7) 0.097(8) 0.028(7)
C21 0.102(6) 0.089(7) 0.070(5) 0.042(5) -0.013(4) -0.024(6)
N1 0.053(3) 0.042(4) 0.032(2) -0.002(2) 0.017(2) 0.007(3)
N2 0.047(3) 0.038(3) 0.040(3) 0.003(2) 0.018(2) 0.000(3)
O1 0.051(2) 0.050(3) 0.066(3) -0.005(2) 0.033(2) -0.004(2)
P1 0.0431(9) 0.0518(12) 0.0454(8) -0.0043(8) 0.0173(7) -0.0019(9)
I1 0.0905(4) 0.0497(3) 0.0506(3) 0.0018(2) 0.0403(2) 0.0067(3)

loop_
_atom_type_symbol
_atom_type_description
_atom_type_scat_dispersion_real
_atom_type_scat_dispersion_imag
_atom_type_scat_source
C C 0.0033 0.0016 'International Tables Vol C Tables 4.2.6.8 and 6.1.1.4'
H H 0.0000 0.0000 'International Tables Vol C Tables 4.2.6.8 and 6.1.1.4'
N N 0.0061 0.0033 'International Tables Vol C Tables 4.2.6.8 and 6.1.1.4'
O O 0.0106 0.0060 'International Tables Vol C Tables 4.2.6.8 and 6.1.1.4'
P P 0.1023 0.0942 'International Tables Vol C Tables 4.2.6.8 and 6.1.1.4'
I I -0.4742 1.8119 'International Tables Vol C Tables 4.2.6.8 and 6.1.1.4'

loop_
_geom_angle_atom_site_label_1
_geom_angle_atom_site_label_2
_geom_angle_atom_site_label_3
_geom_angle
_geom_angle_site_symmetry_1
_geom_angle_site_symmetry_3
_geom_angle_publ_flag
C6 C1 C2 119.4(6) . . ?
C6 C1 H1 120.3 . . ?
C2 C1 H1 120.3 . . ?
O1 C2 C3 114.6(6) . . ?
O1 C2 C1 124.5(5) . . ?
C3 C2 C1 121.0(7) . . ?
C2 C3 C4 119.1(7) . . ?
C2 C3 H3 120.4 . . ?
C4 C3 H3 120.4 . . ?
C3 C4 C5 120.9(6) . . ?
C3 C4 H4 119.5 . . ?
C5 C4 H4 119.5 . . ?
C6 C5 C4 118.3(7) . . ?
C6 C5 H5 120.9 . . ?
C4 C5 H5 120.9 . . ?
C5 C6 C1 121.3(6) . . ?
C5 C6 N1 119.1(6) . . ?
C1 C6 N1 119.6(5) . . ?
N2 C7 N1 109.3(5) . . ?
N2 C7 H7 125.3 . . ?
N1 C7 H7 125.3 . . ?
C9 C8 N1 108.2(5) . . ?
C9 C8 H8 125.9 . . ?
N1 C8 H8 125.9 . . ?
C8 C9 N2 107.4(5) . . ?
C8 C9 H9 126.3 . . ?
N2 C9 H9 126.3 . . ?
N2 C10 C11 109.7(5) . . ?
N2 C10 H10A 109.7 . . ?
C11 C10 H10A 109.7 . . ?
N2 C10 H10B 109.7 . . ?
C11 C10 H10B 109.7 . . ?
H10A C10 H10B 108.2 . . ?
C10 C11 C12 110.9(5) . . ?
C10 C11 H11A 109.5 . . ?
C12 C11 H11A 109.5 . . ?
C10 C11 H11B 109.5 . . ?
C12 C11 H11B 109.5 . . ?
H11A C11 H11B 108.0 . . ?
C11 C12 C13 112.2(6) . . ?
C11 C12 H12A 109.2 . . ?
C13 C12 H12A 109.2 . . ?
C11 C12 H12B 109.2 . . ?
C13 C12 H12B 109.2 . . ?
H12A C12 H12B 107.9 . . ?
C12 C13 H13A 109.5 . . ?
C12 C13 H13B 109.5 . . ?
H13A C13 H13B 109.5 . . ?
C12 C13 H13C 109.5 . . ?
H13A C13 H13C 109.5 . . ?
H13B C13 H13C 109.5 . . ?
C16 C14 C15 112.6(7) . . ?
C16 C14 C17 107.8(7) . . ?
C15 C14 C17 107.4(6) . . ?
C16 C14 P1 108.2(5) . . ?
C15 C14 P1 116.5(5) . . ?
C17 C14 P1 103.7(5) . . ?
C14 C15 H15A 109.5 . . ?
C14 C15 H15B 109.5 . . ?
H15A C15 H15B 109.5 . . ?
C14 C15 H15C 109.5 . . ?
H15A C15 H15C 109.5 . . ?
H15B C15 H15C 109.5 . . ?
C14 C16 H16A 109.5 . . ?
C14 C16 H16B 109.5 . . ?
H16A C16 H16B 109.5 . . ?
C14 C16 H16C 109.5 . . ?
H16A C16 H16C 109.5 . . ?
H16B C16 H16C 109.5 . . ?
C14 C17 H17A 109.5 . . ?
C14 C17 H17B 109.5 . . ?
H17A C17 H17B 109.5 . . ?
C14 C17 H17C 109.5 . . ?
H17A C17 H17C 109.5 . . ?
H17B C17 H17C 109.5 . . ?
C19 C18 C20 111.2(7) . . ?
C19 C18 C21 107.7(6) . . ?
C20 C18 C21 109.4(7) . . ?
C19 C18 P1 118.9(5) . . ?
C20 C18 P1 106.2(5) . . ?
C21 C18 P1 102.9(5) . . ?
C18 C19 H19A 109.5 . . ?
C18 C19 H19B 109.5 . . ?
H19A C19 H19B 109.5 . . ?
C18 C19 H19C 109.5 . . ?
H19A C19 H19C 109.5 . . ?
H19B C19 H19C 109.5 . . ?
C18 C20 H20A 109.5 . . ?
C18 C20 H20B 109.5 . . ?
H20A C20 H20B 109.5 . . ?
C18 C20 H20C 109.5 . . ?
H20A C20 H20C 109.5 . . ?
H20B C20 H20C 109.5 . . ?
C18 C21 H21A 109.5 . . ?
C18 C21 H21B 109.5 . . ?
H21A C21 H21B 109.5 . . ?
C18 C21 H21C 109.5 . . ?
H21A C21 H21C 109.5 . . ?
H21B C21 H21C 109.5 . . ?
C7 N1 C8 106.9(5) . . ?
C7 N1 C6 125.9(5) . . ?
C8 N1 C6 127.2(5) . . ?
C7 N2 C9 108.1(5) . . ?
C7 N2 C10 124.9(5) . . ?
C9 N2 C10 126.9(5) . . ?
C2 O1 P1 121.8(4) . . ?
O1 P1 C18 96.4(3) . . ?
O1 P1 C14 97.4(3) . . ?
C18 P1 C14 110.8(3) . . ?
C25A O2A C22A 110.3(19) . . ?
C23A C22A O2A 95.5(19) . . ?
C23A C22A H22A 112.7 . . ?
O2A C22A H22A 112.7 . . ?
C23A C22A H22B 112.7 . . ?
O2A C22A H22B 112.7 . . ?
H22A C22A H22B 110.1 . . ?
O2A C25A C24A 110.1(19) . . ?
O2A C25A H25A 109.6 . . ?
C24A C25A H25A 109.6 . . ?
O2A C25A H25B 109.6 . . ?
C24A C25A H25B 109.6 . . ?
H25A C25A H25B 108.2 . . ?
C22B C23B C24B 108(2) . . ?
C22B C23B H23A 110.1 . . ?
C24B C23B H23A 110.1 . . ?
C22B C23B H23B 110.1 . . ?
C24B C23B H23B 110.1 . . ?
H23A C23B H23B 108.4 . . ?
C25A C24A C23A 93.9(19) . . ?
C25A C24A H24A 113.0 . . ?
C23A C24A H24A 113.0 . . ?
C25A C24A H24B 113.0 . . ?
C23A C24A H24B 112.9 . . ?
H24A C24A H24B 110.4 . . ?
C22A C23A C24A 123(2) . . ?
C22A C23A H23C 106.6 . . ?
C24A C23A H23C 106.6 . . ?
C22A C23A H23D 106.6 . . ?
C24A C23A H23D 106.6 . . ?
H23C C23A H23D 106.5 . . ?
C22B O2B C25B 112.5(19) . . ?
C25B C24B C23B 106(2) . . ?
C25B C24B H24C 110.6 . . ?
C23B C24B H24C 110.6 . . ?
C25B C24B H24D 110.6 . . ?
C23B C24B H24D 110.6 . . ?
H24C C24B H24D 108.7 . . ?
O2B C22B C23B 102.1(18) . . ?
O2B C22B H22C 111.4 . . ?
C23B C22B H22C 111.4 . . ?
O2B C22B H22D 111.3 . . ?
C23B C22B H22D 111.3 . . ?
H22C C22B H22D 109.2 . . ?
C24B C25B O2B 104(2) . . ?
C24B C25B H25C 111.0 . . ?
O2B C25B H25C 111.0 . . ?
C24B C25B H25D 111.0 . . ?
O2B C25B H25D 111.0 . . ?
H25C C25B H25D 109.0 . . ?

loop_
_geom_bond_atom_site_label_1
_geom_bond_atom_site_label_2
_geom_bond_distance
_geom_bond_site_symmetry_2
_geom_bond_publ_flag
C1 C6 1.375(8) . ?
C1 C2 1.382(8) . ?
C1 H1 0.9500 . ?
C2 O1 1.374(8) . ?
C2 C3 1.378(8) . ?
C3 C4 1.377(10) . ?
C3 H3 0.9500 . ?
C4 C5 1.406(9) . ?
C4 H4 0.9500 . ?
C5 C6 1.377(8) . ?
C5 H5 0.9500 . ?
C6 N1 1.432(7) . ?
C7 N2 1.324(7) . ?
C7 N1 1.345(6) . ?
C7 H7 0.9500 . ?
C8 C9 1.336(8) . ?
C8 N1 1.377(7) . ?
C8 H8 0.9500 . ?
C9 N2 1.374(7) . ?
C9 H9 0.9500 . ?
C10 N2 1.481(6) . ?
C10 C11 1.518(8) . ?
C10 H10A 0.9900 . ?
C10 H10B 0.9900 . ?
C11 C12 1.522(8) . ?
C11 H11A 0.9900 . ?
C11 H11B 0.9900 . ?
C12 C13 1.526(8) . ?
C12 H12A 0.9900 . ?
C12 H12B 0.9900 . ?
C13 H13A 0.9800 . ?
C13 H13B 0.9800 . ?
C13 H13C 0.9800 . ?
C14 C16 1.487(10) . ?
C14 C15 1.499(9) . ?
C14 C17 1.526(11) . ?
C14 P1 1.880(6) . ?
C15 H15A 0.9800 . ?
C15 H15B 0.9800 . ?
C15 H15C 0.9800 . ?
C16 H16A 0.9800 . ?
C16 H16B 0.9800 . ?
C16 H16C 0.9800 . ?
C17 H17A 0.9800 . ?
C17 H17B 0.9800 . ?
C17 H17C 0.9800 . ?
C18 C19 1.490(9) . ?
C18 C20 1.531(10) . ?
C18 C21 1.536(9) . ?
C18 P1 1.853(7) . ?
C19 H19A 0.9800 . ?
C19 H19B 0.9800 . ?
C19 H19C 0.9800 . ?
C20 H20A 0.9800 . ?
C20 H20B 0.9800 . ?
C20 H20C 0.9800 . ?
C21 H21A 0.9800 . ?
C21 H21B 0.9800 . ?
C21 H21C 0.9800 . ?
O1 P1 1.674(4) . ?
O2A C25A 1.493(10) . ?
O2A C22A 1.494(10) . ?
C22A C23A 1.482(10) . ?
C22A H22A 0.9900 . ?
C22A H22B 0.9900 . ?
C25A C24A 1.502(10) . ?
C25A H25A 0.9900 . ?
C25A H25B 0.9900 . ?
C23B C22B 1.491(10) . ?
C23B C24B 1.512(10) . ?
C23B H23A 0.9900 . ?
C23B H23B 0.9900 . ?
C24A C23A 1.503(10) . ?
C24A H24A 0.9900 . ?
C24A H24B 0.9900 . ?
C23A H23C 0.9900 . ?
C23A H23D 0.9900 . ?
O2B C22B 1.484(10) . ?
O2B C25B 1.503(16) . ?
C24B C25B 1.503(10) . ?
C24B H24C 0.9900 . ?
C24B H24D 0.9900 . ?
C22B H22C 0.9900 . ?
C22B H22D 0.9900 . ?
C25B H25C 0.9900 . ?
C25B H25D 0.9900 . ?
